data_1537620
loop_
_publ_author_name
'Agarwala, R.P.'
'Sinha, A.P.B.'

_publ_section_title
;
 Crystal structure of nickel selenide - Ni3 Se2
;
_journal_name_full 'Zeitschrift fuer Anorganische und Allgemeine Chemie'
_journal_page_first 203
_journal_page_last 206
_journal_volume 289
_journal_year 1957
_chemical_formula_sum 'Ni3 Se2'
_space_group_IT_number 155
_symmetry_space_group_name_Hall 'P 3* 2'
_symmetry_space_group_name_H-M 'R 3 2 :R'
_cell_angle_alpha 90.65
_cell_angle_beta 90.65
_cell_angle_gamma 90.65
_cell_formula_units_Z 1
_cell_length_a 4.24
_cell_length_b 4.24
_cell_length_c 4.24
_cell_volume 76.210
_citation_journal_id_ASTM ZAACAB
_cod_data_source_file Agarwala_ZAACAB_1957_1033.cif
_cod_data_source_block Ni3Se2
_cod_original_cell_volume 76.21018
_cod_original_sg_symbol_Hall 'R 3 2" (-y+z,x+z,-x+y+z)'
_cod_database_code 1537620

loop_
_symmetry_equiv_pos_as_xyz
x,y,z
z,x,y
y,z,x
-y,-x,-z
-z,-y,-x
-x,-z,-y

loop_
_atom_site_label
_atom_site_type_symbol
_atom_site_fract_x
_atom_site_fract_y
_atom_site_fract_z
_atom_site_occupancy
_atom_site_U_iso_or_equiv
Se1 Se-2 0.25 0.25 0.25 1 0.0
Ni1 Ni+1 0.5 0.25 0.75 1 0.0
